data_7202362
loop_
_publ_author_name
'Johnstone, Russell D. L.'
'Francis, Duncan'
'Lennie, Alistair R.'
'Marshall, William G.'
'Moggach, Stephen A.'
'Parsons, Simon'
'Pidcock, Elna'
'Warren, John E.'

_publ_section_title
;
 High-pressure polymorphism in L-serine monohydrate: identification of
 driving forces in high pressure phase transitions and possible
 implications for pressure-induced protein denaturation
;
_journal_issue 12
_journal_name_full CrystEngComm
_journal_page_first 1758
_journal_paper_doi 10.1039/b810746g
_journal_volume 10
_journal_year 2008
_chemical_absolute_configuration unk
_chemical_formula_moiety 'C3 H9 N1 O4'
_chemical_formula_sum 'C3 H9 N O4'
_chemical_formula_weight 123.11
_chemical_name_common 'Serine Monohydrate'
_space_group_IT_number 19
_symmetry_cell_setting orthorhombic
_symmetry_space_group_name_Hall 'P 2ac 2ab'
_symmetry_space_group_name_H-M 'P 21 21 21'
_atom_sites_solution_hydrogens geom
_atom_sites_solution_primary direct
_cell_angle_alpha 90
_cell_angle_beta 90
_cell_angle_gamma 90
_cell_formula_units_Z 4
_cell_length_a 9.8778(13)
_cell_length_b 10.155(4)
_cell_length_c 4.4175(7)
_cell_measurement_reflns_used 542
_cell_measurement_temperature 293
_cell_measurement_theta_max 17
_cell_measurement_theta_min 3
_cell_volume 443.1(2)
_computing_cell_refinement 'SAINT (Siemens ,1995)'
_computing_data_collection 'SMART (Siemens, 1993)'
_computing_data_reduction 'SAINT (Siemens ,1995)'
_computing_molecular_graphics 'CAMERON (Watkin et al., 1996)'
_computing_publication_material 'CRYSTALS (Betteridge et al., 2003)'
_computing_structure_refinement 'CRYSTALS (Betteridge et al., 2003)'
_computing_structure_solution 'SIR92 (Altomare et al., 1994)'
_diffrn_ambient_pressure 5200000
_diffrn_ambient_temperature 293
_diffrn_measured_fraction_theta_full 0.492
_diffrn_measured_fraction_theta_max 0.484
_diffrn_measurement_device_type 'Bruker SMART'
_diffrn_measurement_method \w
_diffrn_radiation_monochromator silicon
_diffrn_radiation_type ' synchrotron '
_diffrn_radiation_wavelength 0.48650
_diffrn_reflns_av_R_equivalents 0.1768
_diffrn_reflns_limit_h_max 12
_diffrn_reflns_limit_h_min 0
_diffrn_reflns_limit_k_max 6
_diffrn_reflns_limit_k_min 0
_diffrn_reflns_limit_l_max 5
_diffrn_reflns_limit_l_min 0
_diffrn_reflns_number 2207
_diffrn_reflns_reduction_process
;
Merged with SORTAV
R.H. Blessing, (1987) Cryst. Rev. 1, 3-58
;
_diffrn_reflns_theta_full 15.063
_diffrn_reflns_theta_max 17.722
_diffrn_reflns_theta_min 2.823
_diffrn_standards_number 0
_exptl_absorpt_coefficient_mu 0.171
_exptl_absorpt_correction_T_max 0.98
_exptl_absorpt_correction_T_min 0.68
_exptl_absorpt_correction_type multi-scan
_exptl_absorpt_process_details 'SADABS (Siemens, 1996)'
_exptl_crystal_colour colourless
_exptl_crystal_density_diffrn 1.845
_exptl_crystal_description block
_exptl_crystal_F_000 264
_exptl_crystal_recrystallization_method 'From H2O/EtOH'
_exptl_crystal_size_max 0.20
_exptl_crystal_size_mid 0.20
_exptl_crystal_size_min 0.10
_refine_diff_density_max 0.29
_refine_diff_density_min -0.36
_refine_ls_goodness_of_fit_ref 1.670
_refine_ls_hydrogen_treatment mixed
_refine_ls_matrix_type full
_refine_ls_number_parameters 109
_refine_ls_number_reflns 246
_refine_ls_number_restraints 3
_refine_ls_R_factor_all 0.1128
_refine_ls_R_factor_gt 0.0718
_refine_ls_shift/su_max 0.000
_refine_ls_structure_factor_coef Fsqd
_refine_ls_weighting_scheme sigma
_refine_ls_wR_factor_all 0.1110
_refine_ls_wR_factor_gt 0.1032
_refine_ls_wR_factor_ref 0.1110
_reflns_limit_h_max 12
_reflns_limit_h_min 0
_reflns_limit_k_max 6
_reflns_limit_k_min 0
_reflns_limit_l_max 5
_reflns_limit_l_min 0
_reflns_number_gt 167
_reflns_number_total 276
_reflns_threshold_expression I>2.0\s(I)
_oxford_diffrn_Wilson_B_factor 0.00
_oxford_diffrn_Wilson_scale 0.00
_oxford_structure_analysis_title 'serhy5 in P2(1)2(1)2(1)'
_cod_data_source_file b810746g.txt
_cod_data_source_block x_serhyII_52kbar
_cod_depositor_comments
;
The following automatic conversions were performed:
'_symmetry_cell_setting' value 'Orthorhombic' changed to 'orthorhombic'
according to '/home/saulius/struct/CIF-dictionaries/cif_core.dic'
dictionary named 'cif_core.dic' version 2.4.1 from 2010-06-29.

Automatic conversion script
Id: cif_fix_enum 1527 2010-12-29 10:47:43Z saulius 
;
_cod_original_cell_volume 443.13(18)
_cod_original_sg_symbol_H-M 'P 21 21 21 '
_cod_original_formula_sum 'C3 H9 N1 O4'
_cod_database_code 7202362

loop_
_symmetry_equiv_pos_as_xyz
x,y,z
x+1/2,-y+1/2,-z
-x,y+1/2,-z+1/2
-x+1/2,-y,z+1/2

loop_
_atom_site_aniso_label
_atom_site_aniso_U_11
_atom_site_aniso_U_22
_atom_site_aniso_U_33
_atom_site_aniso_U_23
_atom_site_aniso_U_13
_atom_site_aniso_U_12
O1 0.013(3) 0.099(12) 0.018(5) 0.005(5) -0.003(3) -0.005(3)
O2 0.016(2) 0.086(10) 0.026(8) 0.001(6) 0.003(3) -0.005(3)
O3 0.016(4) 0.096(10) 0.021(7) -0.017(5) -0.003(4) -0.005(4)
N1 0.018(3) 0.087(8) 0.025(5) -0.004(5) -0.007(3) -0.010(3)
C1 0.0139(18) 0.084(8) 0.015(4) -0.002(4) -0.002(2) -0.005(2)
C2 0.016(2) 0.083(8) 0.012(3) -0.006(3) -0.004(2) -0.004(3)
C3 0.017(2) 0.086(9) 0.017(5) -0.005(4) 0.000(3) 0.000(3)
O4 0.0220(17) 0.029(16) 0.022(3) 0.005(4) 0.0032(17) 0.006(3)

loop_
_atom_site_label
_atom_site_type_symbol
_atom_site_thermal_displace_type
_atom_site_fract_x
_atom_site_fract_y
_atom_site_fract_z
_atom_site_occupancy
_atom_site_U_iso_or_equiv
_atom_site_calc_flag
_atom_site_refinement_flags
O1 O Uani 0.6052(9) 0.1840(11) 0.489(2) 1.000 0.043(4) . .
O2 O Uani 0.6580(10) 0.3339(11) 0.139(2) 1.000 0.043(4) . .
O3 O Uani 0.348(3) 0.416(3) 0.487(6) 1.000 0.044(4) . .
N1 N Uani 0.3572(11) 0.1445(16) 0.292(3) 1.000 0.043(3) . .
C1 C Uani 0.5769(3) 0.2564(5) 0.2663(7) 1.000 0.038(3) . .
C2 C Uani 0.4336(5) 0.2507(12) 0.1385(16) 1.000 0.037(3) . .
C3 C Uani 0.3633(14) 0.384(2) 0.173(4) 1.000 0.040(3) . .
O4 O Uani 0.0869(3) 0.0103(8) 0.3104(11) 1.000 0.024(5) . .
H1 H Uiso 0.433(2) 0.228(2) -0.079(5) 1.000 0.030(9) . .
H2 H Uiso 0.420(2) 0.451(3) 0.072(6) 1.000 0.030(9) . .
H3 H Uiso 0.274(3) 0.377(3) 0.077(6) 1.000 0.030(9) . .
H4 H Uiso 0.273(2) 0.177(3) 0.360(5) 1.000 0.030(9) . .
H5 H Uiso 0.342(2) 0.075(3) 0.158(5) 1.000 0.030(9) . .
H6 H Uiso 0.406(2) 0.1135(19) 0.460(4) 1.000 0.030(9) . .
H7 H Uiso 0.270(4) 0.383(4) 0.538(9) 1.000 0.030(9) . .
H8 H Uiso 0.108(2) 0.067(2) 0.168(5) 1.000 0.030(9) . .
H9 H Uiso 0.005(2) 0.032(2) 0.366(4) 1.000 0.030(9) . .

loop_
_atom_type_symbol
_atom_type_scat_dispersion_real
_atom_type_scat_dispersion_imag
_atom_type_scat_Cromer_Mann_a1
_atom_type_scat_Cromer_Mann_b1
_atom_type_scat_Cromer_Mann_a2
_atom_type_scat_Cromer_Mann_b2
_atom_type_scat_Cromer_Mann_a3
_atom_type_scat_Cromer_Mann_b3
_atom_type_scat_Cromer_Mann_a4
_atom_type_scat_Cromer_Mann_b4
_atom_type_scat_Cromer_Mann_c
_atom_type_scat_source
C 0.0010 0.0010 2.3100 20.8439 1.0200 10.2075 1.5886 0.5687 0.8650 51.6512 0.2156 'International Tables Vol C 4.2.6.8 and 6.1.1.4'
H 0.0000 0.0000 0.4930 10.5109 0.3229 26.1257 0.1402 3.1424 0.0408 57.7998 0.0030 'International Tables Vol C 4.2.6.8 and 6.1.1.4'
N 0.0020 0.0010 12.2126 0.0057 3.1322 9.8933 2.0125 28.9975 1.1663 0.5826 -11.5290 'International Tables Vol C 4.2.6.8 and 6.1.1.4'
O 0.0040 0.0030 3.0485 13.2771 2.2868 5.7011 1.5463 0.3239 0.8670 32.9089 0.2508 'International Tables Vol C 4.2.6.8 and 6.1.1.4'

loop_
_geom_angle_atom_site_label_1
_geom_angle_atom_site_label_2
_geom_angle_atom_site_label_3
_geom_angle
_geom_angle_site_symmetry_1
_geom_angle_site_symmetry_2
_geom_angle_site_symmetry_3
_geom_angle_publ_flag
C3 O3 H7 105(4) . . . no
H8 O4 H9 104.8(19) . . . no
C2 N1 H5 110.0(19) . . . no
C2 N1 H6 110.1(16) . . . no
H4 N1 H5 109(2) . . . no
H4 N1 H6 109(2) . . . no
H5 N1 H6 109(3) . . . no
C2 N1 H4 110(2) . . . no
O1 C1 O2 125.0(7) . . . yes
O2 C1 C2 116.8(6) . . . yes
O1 C1 C2 118.2(6) . . . yes
N1 C2 C1 109.3(7) . . . yes
N1 C2 C3 111.6(9) . . . yes
C1 C2 C3 110.6(9) . . . no
O3 C3 C2 110.2(17) . . . yes
N1 C2 H1 105.8(15) . . . no
C3 C2 H1 107.5(15) . . . no
C1 C2 H1 112.0(12) . . . no
O3 C3 H2 110(3) . . . no
O3 C3 H3 110(2) . . . no
C2 C3 H3 108(2) . . . no
H2 C3 H3 111(3) . . . no
C2 C3 H2 107.9(19) . . . no

loop_
_geom_bond_atom_site_label_1
_geom_bond_atom_site_label_2
_geom_bond_distance
_geom_bond_site_symmetry_1
_geom_bond_site_symmetry_2
_geom_bond_publ_flag
O1 C1 1.260(10) . . yes
O2 C1 1.256(11) . . yes
O3 C3 1.43(3) . . yes
O3 H7 0.87(5) . . no
O4 H9 0.87(2) . . no
O4 H8 0.88(2) . . no
N1 C2 1.481(17) . . yes
N1 H5 0.93(3) . . no
N1 H4 0.94(2) . . no
N1 H6 0.94(2) . . no
C1 C2 1.525(6) . . no
C2 C3 1.53(2) . . no
C2 H1 0.99(2) . . no
C3 H3 0.98(3) . . no
C3 H2 0.99(3) . . no

loop_
_geom_torsion_atom_site_label_1
_geom_torsion_atom_site_label_2
_geom_torsion_atom_site_label_3
_geom_torsion_atom_site_label_4
_geom_torsion
_geom_torsion_site_symmetry_1
_geom_torsion_site_symmetry_2
_geom_torsion_site_symmetry_3
_geom_torsion_site_symmetry_4
_geom_torsion_publ_flag
O1 C1 C2 N1 -6.3(11) . . . . no
O1 C1 C2 C3 116.9(10) . . . . no
O2 C1 C2 N1 173.7(9) . . . . no
O2 C1 C2 C3 -63.1(10) . . . . no
N1 C2 C3 O3 58.3(18) . . . . no
C1 C2 C3 O3 -63.6(17) . . . . no

loop_
_cod_related_entry_id
_cod_related_entry_database
_cod_related_entry_code
1 ChemSpider 24770743
